data_4086398
loop_
_publ_author_name
'Yang, Dandan'
'Tang, Yungang'
'Song, Haibin'
'Wang, Baiquan'

_publ_section_title
;
 Synthesis, Structures, and Norbornene Polymerization Behavior of
 Palladium Complexes Bearing Tridentateo-Aryloxide-N-heterocyclic Carbene
 Ligands
;
_journal_issue 10
_journal_name_full Organometallics
_journal_page_first 1392
_journal_paper_doi 10.1021/acs.organomet.5b01006
_journal_volume 35
_journal_year 2016
_chemical_formula_sum 'C48 H60 N4 O2 Pd'
_chemical_formula_weight 831.40
_chemical_name_systematic
; 
 ? 
;
_space_group_IT_number 14
_symmetry_cell_setting monoclinic
_symmetry_space_group_name_Hall '-P 2ybc'
_symmetry_space_group_name_H-M 'P 1 21/c 1'
_atom_sites_solution_hydrogens geom
_atom_sites_solution_primary direct
_atom_sites_solution_secondary difmap
_audit_creation_method SHELXL-97
_cell_angle_alpha 90.00
_cell_angle_beta 101.246(3)
_cell_angle_gamma 90.00
_cell_formula_units_Z 4
_cell_length_a 14.767(3)
_cell_length_b 28.263(5)
_cell_length_c 10.572(2)
_cell_measurement_reflns_used 15012
_cell_measurement_temperature 113(2)
_cell_measurement_theta_max 27.9
_cell_measurement_theta_min 1.4
_cell_volume 4327.6(14)
_computing_cell_refinement CrystalClear
_computing_data_collection CrystalClear
_computing_data_reduction CrystalClear
_computing_molecular_graphics 'Bruker SHELXTL'
_computing_publication_material 'CrystalStructure 3.8'
_computing_structure_refinement 'SHELXL-97 (Sheldrick, 1997)'
_computing_structure_solution 'SHELXS-97 (Sheldrick, 1990)'
_diffrn_ambient_temperature 113(2)
_diffrn_detector_area_resol_mean 14.22
_diffrn_measured_fraction_theta_full 0.987
_diffrn_measured_fraction_theta_max 0.987
_diffrn_measurement_device_type 'Rigaku Saturn724 CCD'
_diffrn_measurement_method '\w and \f scans'
_diffrn_radiation_monochromator multilayer
_diffrn_radiation_source 'rotating anode'
_diffrn_radiation_type MoK\a
_diffrn_radiation_wavelength 0.71073
_diffrn_reflns_av_R_equivalents 0.0466
_diffrn_reflns_av_sigmaI/netI 0.0445
_diffrn_reflns_limit_h_max 18
_diffrn_reflns_limit_h_min -19
_diffrn_reflns_limit_k_max 37
_diffrn_reflns_limit_k_min -37
_diffrn_reflns_limit_l_max 13
_diffrn_reflns_limit_l_min -13
_diffrn_reflns_number 43787
_diffrn_reflns_theta_full 27.89
_diffrn_reflns_theta_max 27.89
_diffrn_reflns_theta_min 1.41
_diffrn_standards_decay_% 0
_diffrn_standards_interval_count 0
_diffrn_standards_interval_time 0
_diffrn_standards_number 0
_exptl_absorpt_coefficient_mu 0.471
_exptl_absorpt_correction_T_max 0.9457
_exptl_absorpt_correction_T_min 0.9117
_exptl_absorpt_correction_type multi-scan
_exptl_absorpt_process_details CrystalClear
_exptl_crystal_colour Colorless
_exptl_crystal_density_diffrn 1.276
_exptl_crystal_density_method 'not measured'
_exptl_crystal_description Prism
_exptl_crystal_F_000 1752
_exptl_crystal_size_max 0.20
_exptl_crystal_size_mid 0.18
_exptl_crystal_size_min 0.12
_refine_diff_density_max 1.135
_refine_diff_density_min -1.106
_refine_diff_density_rms 0.197
_refine_ls_extinction_method none
_refine_ls_goodness_of_fit_ref 1.089
_refine_ls_hydrogen_treatment constr
_refine_ls_matrix_type full
_refine_ls_number_parameters 508
_refine_ls_number_reflns 10193
_refine_ls_number_restraints 0
_refine_ls_restrained_S_all 1.089
_refine_ls_R_factor_all 0.0401
_refine_ls_R_factor_gt 0.0341
_refine_ls_shift/su_max 0.001
_refine_ls_shift/su_mean 0.000
_refine_ls_structure_factor_coef Fsqd
_refine_ls_weighting_details 'calc w=1/[\s^2^(Fo^2^)+(0.0475P)^2^+0.7811P] where P=(Fo^2^+2Fc^2^)/3'
_refine_ls_weighting_scheme calc
_refine_ls_wR_factor_gt 0.0920
_refine_ls_wR_factor_ref 0.0951
_reflns_number_gt 8922
_reflns_number_total 10193
_reflns_threshold_expression >2sigma(I)
_cod_data_source_file om5b01006_si_002.cif
_cod_data_source_block m130322b1
_cod_depositor_comments
;
The following automatic conversions were performed:

'_symmetry_cell_setting' value 'Monoclinic' changed to 'monoclinic'
according to
/usr/data/users/saulius/crontab/automatic-downloads/rss-feeds/ACS/lib/dictionaries/cif_core.dic
dictionary named 'cif_core.dic' version 2.4.2 from 2011-04-26.

Automatic conversion script
Id: cif_fix_values 4268 2015-11-12 08:31:59Z antanas 

 Adding full bibliography for 4086395--4086398.cif.
;
_cod_original_cell_volume 4327.7(14)
_cod_original_sg_symbol_H-M P2(1)/c
_cod_database_code 4086398

loop_
_symmetry_equiv_pos_as_xyz
'x, y, z'
'-x, y+1/2, -z+1/2'
'-x, -y, -z'
'x, -y-1/2, z-1/2'

loop_
_atom_site_label
_atom_site_type_symbol
_atom_site_fract_x
_atom_site_fract_y
_atom_site_fract_z
_atom_site_U_iso_or_equiv
_atom_site_adp_type
_atom_site_occupancy
_atom_site_symmetry_multiplicity
_atom_site_calc_flag
_atom_site_refinement_flags
Pd1 Pd 0.399157(10) 0.375493(5) 0.926210(14) 0.01418(6) Uani 1 1 d .
O1 O 0.26084(9) 0.36927(4) 0.87843(14) 0.0173(3) Uani 1 1 d .
O2 O 0.53897(10) 0.38061(4) 0.96571(14) 0.0171(3) Uani 1 1 d .
N1 N 0.32782(11) 0.27853(5) 0.96562(16) 0.0161(3) Uani 1 1 d .
N2 N 0.44505(11) 0.29321(5) 1.11640(16) 0.0171(3) Uani 1 1 d .
N3 N 0.47335(11) 0.46435(5) 0.83342(15) 0.0154(3) Uani 1 1 d .
N4 N 0.35171(11) 0.48197(5) 0.90611(16) 0.0171(3) Uani 1 1 d .
C1 C 0.22268(13) 0.33024(6) 0.81976(19) 0.0163(4) Uani 1 1 d .
C2 C 0.14343(14) 0.33337(7) 0.71888(19) 0.0182(4) Uani 1 1 d .
C3 C 0.10320(14) 0.29195(7) 0.66399(19) 0.0202(4) Uani 1 1 d .
H3 H 0.0500 0.2947 0.5975 0.024 Uiso 1 1 calc R
C4 C 0.13562(14) 0.24635(7) 0.69973(19) 0.0189(4) Uani 1 1 d .
C5 C 0.21283(13) 0.24350(7) 0.79709(19) 0.0180(4) Uani 1 1 d .
H5 H 0.2381 0.2134 0.8238 0.022 Uiso 1 1 calc R
C6 C 0.25426(13) 0.28424(7) 0.85668(19) 0.0162(4) Uani 1 1 d .
C7 C 0.33351(14) 0.24189(7) 1.0548(2) 0.0196(4) Uani 1 1 d .
H7 H 0.2933 0.2154 1.0500 0.024 Uiso 1 1 calc R
C8 C 0.40648(14) 0.25106(7) 1.1490(2) 0.0205(4) Uani 1 1 d .
H8 H 0.4278 0.2324 1.2235 0.025 Uiso 1 1 calc R
C9 C 0.39640(13) 0.31045(6) 1.00407(19) 0.0163(4) Uani 1 1 d .
H9 H 0.4383 0.2962 0.9505 0.020 Uiso 1 1 calc R
C10 C 0.51569(14) 0.31936(7) 1.20441(19) 0.0205(4) Uani 1 1 d .
H10A H 0.5397 0.3451 1.1567 0.025 Uiso 1 1 calc R
H10B H 0.5677 0.2979 1.2387 0.025 Uiso 1 1 calc R
C11 C 0.47795(14) 0.34027(7) 1.3155(2) 0.0206(4) Uani 1 1 d .
C12 C 0.52294(16) 0.33374(7) 1.4422(2) 0.0256(5) Uani 1 1 d .
H12 H 0.5773 0.3150 1.4601 0.031 Uiso 1 1 calc R
C13 C 0.48953(17) 0.35424(8) 1.5431(2) 0.0318(5) Uani 1 1 d .
H13 H 0.5221 0.3501 1.6292 0.038 Uiso 1 1 calc R
C14 C 0.40986(18) 0.38040(8) 1.5197(3) 0.0341(6) Uani 1 1 d .
H14 H 0.3870 0.3942 1.5891 0.041 Uiso 1 1 calc R
C15 C 0.36306(18) 0.38647(9) 1.3939(3) 0.0384(6) Uani 1 1 d .
H15 H 0.3073 0.4042 1.3772 0.046 Uiso 1 1 calc R
C16 C 0.39678(16) 0.36695(8) 1.2920(2) 0.0306(5) Uani 1 1 d .
H16 H 0.3646 0.3717 1.2060 0.037 Uiso 1 1 calc R
C17 C 0.10106(15) 0.38161(7) 0.6747(2) 0.0221(4) Uani 1 1 d .
C18 C 0.17312(17) 0.41181(8) 0.6243(2) 0.0305(5) Uani 1 1 d .
H18A H 0.2264 0.4172 0.6942 0.046 Uiso 1 1 calc R
H18B H 0.1456 0.4423 0.5934 0.046 Uiso 1 1 calc R
H18C H 0.1933 0.3952 0.5533 0.046 Uiso 1 1 calc R
C19 C 0.06825(15) 0.40627(7) 0.7878(2) 0.0234(4) Uani 1 1 d .
H19A H 0.0172 0.3882 0.8111 0.035 Uiso 1 1 calc R
H19B H 0.0472 0.4384 0.7620 0.035 Uiso 1 1 calc R
H19C H 0.1195 0.4079 0.8622 0.035 Uiso 1 1 calc R
C20 C 0.01604(19) 0.37755(8) 0.5658(3) 0.0371(6) Uani 1 1 d .
H20A H 0.0336 0.3625 0.4907 0.056 Uiso 1 1 calc R
H20B H -0.0086 0.4092 0.5420 0.056 Uiso 1 1 calc R
H20C H -0.0312 0.3584 0.5951 0.056 Uiso 1 1 calc R
C21 C 0.08274(14) 0.20276(7) 0.6396(2) 0.0209(4) Uani 1 1 d .
C22 C 0.04217(15) 0.21054(8) 0.4962(2) 0.0258(5) Uani 1 1 d .
H22A H -0.0035 0.2361 0.4869 0.039 Uiso 1 1 calc R
H22B H 0.0124 0.1813 0.4591 0.039 Uiso 1 1 calc R
H22C H 0.0917 0.2192 0.4509 0.039 Uiso 1 1 calc R
C23 C 0.00291(16) 0.19366(8) 0.7110(2) 0.0292(5) Uani 1 1 d .
H23A H 0.0280 0.1881 0.8026 0.044 Uiso 1 1 calc R
H23B H -0.0321 0.1658 0.6741 0.044 Uiso 1 1 calc R
H23C H -0.0380 0.2213 0.7018 0.044 Uiso 1 1 calc R
C24 C 0.14530(16) 0.15916(7) 0.6501(2) 0.0301(5) Uani 1 1 d .
H24A H 0.1993 0.1662 0.6122 0.045 Uiso 1 1 calc R
H24B H 0.1110 0.1327 0.6038 0.045 Uiso 1 1 calc R
H24C H 0.1657 0.1507 0.7411 0.045 Uiso 1 1 calc R
C25 C 0.58158(13) 0.39805(6) 0.87535(18) 0.0166(4) Uani 1 1 d .
C26 C 0.66452(15) 0.37722(6) 0.8517(2) 0.0194(4) Uani 1 1 d .
C27 C 0.70535(14) 0.39646(7) 0.7554(2) 0.0220(4) Uani 1 1 d .
H27 H 0.7610 0.3825 0.7411 0.026 Uiso 1 1 calc R
C28 C 0.66993(14) 0.43507(7) 0.6780(2) 0.0208(4) Uani 1 1 d .
C29 C 0.59119(14) 0.45619(7) 0.70498(19) 0.0189(4) Uani 1 1 d .
H29 H 0.5654 0.4829 0.6563 0.023 Uiso 1 1 calc R
C30 C 0.54947(13) 0.43865(6) 0.80288(19) 0.0168(4) Uani 1 1 d .
C31 C 0.46829(14) 0.51358(6) 0.83670(19) 0.0190(4) Uani 1 1 d .
H31 H 0.5106 0.5353 0.8115 0.023 Uiso 1 1 calc R
C32 C 0.39233(14) 0.52441(7) 0.88224(19) 0.0192(4) Uani 1 1 d .
H32 H 0.3705 0.5553 0.8956 0.023 Uiso 1 1 calc R
C33 C 0.40186(13) 0.44474(6) 0.87808(19) 0.0160(4) Uani 1 1 d .
H33 H 0.3633 0.4401 0.7901 0.019 Uiso 1 1 calc R
C34 C 0.27394(14) 0.47837(7) 0.9741(2) 0.0207(4) Uani 1 1 d .
H34A H 0.2954 0.4878 1.0652 0.025 Uiso 1 1 calc R
H34B H 0.2537 0.4450 0.9733 0.025 Uiso 1 1 calc R
C35 C 0.19224(14) 0.50888(6) 0.9153(2) 0.0190(4) Uani 1 1 d .
C36 C 0.17210(15) 0.51964(7) 0.7851(2) 0.0249(5) Uani 1 1 d .
H36 H 0.2131 0.5098 0.7312 0.030 Uiso 1 1 calc R
C37 C 0.09294(16) 0.54454(8) 0.7323(2) 0.0298(5) Uani 1 1 d .
H37 H 0.0803 0.5518 0.6428 0.036 Uiso 1 1 calc R
C38 C 0.03205(17) 0.55899(8) 0.8092(3) 0.0333(5) Uani 1 1 d .
H38 H -0.0232 0.5753 0.7728 0.040 Uiso 1 1 calc R
C39 C 0.05303(17) 0.54928(9) 0.9395(3) 0.0379(6) Uani 1 1 d .
H39 H 0.0126 0.5597 0.9935 0.045 Uiso 1 1 calc R
C40 C 0.13249(16) 0.52454(8) 0.9925(2) 0.0301(5) Uani 1 1 d .
H40 H 0.1461 0.5183 1.0825 0.036 Uiso 1 1 calc R
C41 C 0.70735(15) 0.33471(7) 0.9317(2) 0.0243(4) Uani 1 1 d .
C42 C 0.73523(15) 0.34875(8) 1.0744(2) 0.0291(5) Uani 1 1 d .
H42A H 0.6809 0.3604 1.1052 0.044 Uiso 1 1 calc R
H42B H 0.7821 0.3737 1.0837 0.044 Uiso 1 1 calc R
H42C H 0.7604 0.3211 1.1252 0.044 Uiso 1 1 calc R
C43 C 0.79487(16) 0.31691(9) 0.8887(3) 0.0367(6) Uani 1 1 d .
H43A H 0.8196 0.2895 0.9411 0.055 Uiso 1 1 calc R
H43B H 0.8412 0.3422 0.9000 0.055 Uiso 1 1 calc R
H43C H 0.7797 0.3077 0.7977 0.055 Uiso 1 1 calc R
C44 C 0.63863(16) 0.29310(7) 0.9149(3) 0.0307(5) Uani 1 1 d .
H44A H 0.6244 0.2836 0.8240 0.046 Uiso 1 1 calc R
H44B H 0.5817 0.3029 0.9422 0.046 Uiso 1 1 calc R
H44C H 0.6661 0.2663 0.9677 0.046 Uiso 1 1 calc R
C45 C 0.71705(15) 0.45204(7) 0.5687(2) 0.0241(4) Uani 1 1 d .
C46 C 0.73253(19) 0.41001(9) 0.4831(3) 0.0395(6) Uani 1 1 d .
H46A H 0.7602 0.4214 0.4116 0.059 Uiso 1 1 calc R
H46B H 0.6732 0.3948 0.4485 0.059 Uiso 1 1 calc R
H46C H 0.7740 0.3871 0.5344 0.059 Uiso 1 1 calc R
C47 C 0.81007(16) 0.47433(9) 0.6254(2) 0.0352(6) Uani 1 1 d .
H47A H 0.8480 0.4515 0.6825 0.053 Uiso 1 1 calc R
H47B H 0.8004 0.5026 0.6748 0.053 Uiso 1 1 calc R
H47C H 0.8416 0.4832 0.5555 0.053 Uiso 1 1 calc R
C48 C 0.65702(18) 0.48831(9) 0.4836(2) 0.0360(6) Uani 1 1 d .
H48A H 0.6474 0.5159 0.5357 0.054 Uiso 1 1 calc R
H48B H 0.5972 0.4740 0.4465 0.054 Uiso 1 1 calc R
H48C H 0.6879 0.4983 0.4140 0.054 Uiso 1 1 calc R

loop_
_atom_site_aniso_label
_atom_site_aniso_U_11
_atom_site_aniso_U_22
_atom_site_aniso_U_33
_atom_site_aniso_U_23
_atom_site_aniso_U_13
_atom_site_aniso_U_12
Pd1 0.01273(9) 0.01311(8) 0.01586(8) 0.00059(5) 0.00074(6) 0.00023(5)
O1 0.0126(7) 0.0159(6) 0.0224(7) -0.0015(5) 0.0014(6) -0.0002(5)
O2 0.0131(7) 0.0187(6) 0.0186(7) 0.0027(5) 0.0009(6) -0.0008(5)
N1 0.0158(8) 0.0140(7) 0.0180(8) 0.0015(6) 0.0017(7) 0.0006(6)
N2 0.0150(8) 0.0179(8) 0.0172(8) 0.0017(6) 0.0002(7) 0.0002(6)
N3 0.0151(8) 0.0140(7) 0.0160(8) 0.0007(6) 0.0003(6) 0.0011(6)
N4 0.0175(9) 0.0157(7) 0.0176(8) -0.0004(6) 0.0023(7) 0.0021(6)
C1 0.0150(10) 0.0184(9) 0.0161(9) -0.0008(7) 0.0048(8) 0.0001(7)
C2 0.0168(10) 0.0210(9) 0.0169(9) 0.0025(7) 0.0032(8) 0.0008(8)
C3 0.0168(10) 0.0250(10) 0.0169(9) 0.0003(8) -0.0016(8) 0.0012(8)
C4 0.0187(10) 0.0208(9) 0.0175(10) -0.0012(8) 0.0045(8) -0.0032(8)
C5 0.0165(10) 0.0168(9) 0.0218(10) -0.0004(8) 0.0065(8) 0.0008(7)
C6 0.0138(10) 0.0196(9) 0.0153(9) -0.0002(7) 0.0031(7) -0.0002(7)
C7 0.0201(11) 0.0171(9) 0.0218(10) 0.0041(8) 0.0043(8) -0.0004(8)
C8 0.0209(11) 0.0194(9) 0.0206(10) 0.0051(8) 0.0027(8) 0.0016(8)
C9 0.0142(10) 0.0170(9) 0.0185(9) 0.0009(7) 0.0050(8) 0.0030(7)
C10 0.0153(10) 0.0247(10) 0.0190(10) 0.0022(8) -0.0029(8) -0.0013(8)
C11 0.0194(11) 0.0190(9) 0.0220(10) -0.0010(8) 0.0005(8) -0.0046(8)
C12 0.0280(12) 0.0220(10) 0.0243(11) 0.0003(8) -0.0012(9) -0.0024(9)
C13 0.0409(15) 0.0301(11) 0.0215(11) -0.0036(9) -0.0007(10) -0.0097(11)
C14 0.0338(14) 0.0351(13) 0.0339(14) -0.0169(10) 0.0079(11) -0.0066(10)
C15 0.0277(14) 0.0450(14) 0.0405(15) -0.0160(12) 0.0017(11) 0.0078(11)
C16 0.0250(13) 0.0359(12) 0.0270(12) -0.0065(10) -0.0049(10) 0.0045(10)
C17 0.0222(12) 0.0223(10) 0.0200(10) 0.0029(8) -0.0004(9) 0.0041(8)
C18 0.0420(14) 0.0246(11) 0.0276(12) 0.0088(9) 0.0137(11) 0.0074(10)
C19 0.0197(11) 0.0234(10) 0.0265(11) 0.0028(8) 0.0030(9) 0.0050(8)
C20 0.0407(16) 0.0315(13) 0.0318(14) 0.0012(10) -0.0111(11) 0.0108(10)
C21 0.0188(10) 0.0223(10) 0.0210(10) -0.0037(8) 0.0023(8) -0.0034(8)
C22 0.0233(11) 0.0332(11) 0.0197(10) -0.0069(9) 0.0013(9) -0.0066(9)
C23 0.0284(12) 0.0317(11) 0.0295(12) -0.0041(9) 0.0109(10) -0.0119(10)
C24 0.0281(12) 0.0221(10) 0.0376(13) -0.0074(9) 0.0002(10) -0.0027(9)
C25 0.0156(10) 0.0167(9) 0.0165(9) -0.0018(7) 0.0004(8) -0.0029(7)
C26 0.0161(10) 0.0173(9) 0.0226(10) 0.0002(7) -0.0013(8) 0.0007(7)
C27 0.0158(10) 0.0230(10) 0.0272(11) -0.0020(8) 0.0043(9) 0.0014(8)
C28 0.0188(10) 0.0239(10) 0.0194(10) 0.0001(8) 0.0033(8) -0.0017(8)
C29 0.0190(10) 0.0182(9) 0.0178(10) 0.0018(7) -0.0003(8) 0.0003(8)
C30 0.0150(10) 0.0160(8) 0.0183(9) -0.0021(7) 0.0007(8) 0.0007(7)
C31 0.0219(11) 0.0149(9) 0.0186(10) 0.0005(7) -0.0001(8) -0.0005(8)
C32 0.0222(11) 0.0146(9) 0.0189(10) -0.0005(7) -0.0003(8) 0.0019(8)
C33 0.0157(10) 0.0162(9) 0.0144(9) -0.0006(7) -0.0011(7) 0.0014(7)
C34 0.0211(11) 0.0230(10) 0.0189(10) 0.0007(8) 0.0064(8) 0.0036(8)
C35 0.0203(11) 0.0156(9) 0.0215(10) -0.0002(7) 0.0052(8) 0.0003(8)
C36 0.0265(12) 0.0252(10) 0.0244(11) 0.0024(8) 0.0089(9) 0.0073(9)
C37 0.0287(12) 0.0305(11) 0.0291(12) 0.0072(9) 0.0026(10) 0.0069(10)
C38 0.0245(12) 0.0256(11) 0.0490(16) 0.0047(11) 0.0052(11) 0.0084(9)
C39 0.0316(14) 0.0434(14) 0.0430(15) -0.0028(12) 0.0179(12) 0.0131(11)
C40 0.0321(13) 0.0345(12) 0.0263(12) -0.0016(9) 0.0122(10) 0.0078(10)
C41 0.0189(11) 0.0233(10) 0.0306(12) 0.0068(9) 0.0045(9) 0.0062(8)
C42 0.0205(12) 0.0307(11) 0.0326(12) 0.0096(10) -0.0034(9) 0.0024(9)
C43 0.0264(13) 0.0340(12) 0.0513(16) 0.0141(11) 0.0119(12) 0.0125(10)
C44 0.0292(13) 0.0188(10) 0.0439(14) 0.0023(9) 0.0064(11) 0.0024(9)
C45 0.0229(11) 0.0283(11) 0.0220(11) 0.0026(9) 0.0063(9) -0.0016(9)
C46 0.0513(17) 0.0368(13) 0.0384(15) -0.0043(11) 0.0283(13) -0.0055(12)
C47 0.0278(13) 0.0472(14) 0.0306(13) 0.0088(11) 0.0057(10) -0.0088(11)
C48 0.0358(14) 0.0508(15) 0.0240(12) 0.0128(11) 0.0120(11) 0.0092(12)

loop_
_atom_type_symbol
_atom_type_description
_atom_type_scat_dispersion_real
_atom_type_scat_dispersion_imag
_atom_type_scat_source
C C 0.0033 0.0016 'International Tables Vol C Tables 4.2.6.8 and 6.1.1.4'
H H 0.0000 0.0000 'International Tables Vol C Tables 4.2.6.8 and 6.1.1.4'
N N 0.0061 0.0033 'International Tables Vol C Tables 4.2.6.8 and 6.1.1.4'
O O 0.0106 0.0060 'International Tables Vol C Tables 4.2.6.8 and 6.1.1.4'
Pd Pd -0.9988 1.0072 'International Tables Vol C Tables 4.2.6.8 and 6.1.1.4'

loop_
_geom_angle_atom_site_label_1
_geom_angle_atom_site_label_2
_geom_angle_atom_site_label_3
_geom_angle
O1 Pd1 C9 85.56(7)
O1 Pd1 C33 95.17(6)
C9 Pd1 C33 170.46(8)
O1 Pd1 O2 177.22(5)
C9 Pd1 O2 94.68(7)
C33 Pd1 O2 85.05(6)
C1 O1 Pd1 120.27(11)
C25 O2 Pd1 118.75(12)
C9 N1 C7 110.39(17)
C9 N1 C6 124.83(16)
C7 N1 C6 124.45(16)
C9 N2 C8 110.62(16)
C9 N2 C10 124.70(16)
C8 N2 C10 123.56(16)
C33 N3 C31 110.49(15)
C33 N3 C30 124.86(15)
C31 N3 C30 124.20(16)
C33 N4 C32 111.00(16)
C33 N4 C34 124.47(16)
C32 N4 C34 123.72(16)
O1 C1 C6 123.11(18)
O1 C1 C2 120.48(17)
C6 C1 C2 116.33(17)
C3 C2 C1 118.89(18)
C3 C2 C17 120.42(18)
C1 C2 C17 120.65(17)
C2 C3 C4 124.56(19)
C2 C3 H3 117.7
C4 C3 H3 117.7
C5 C4 C3 116.33(18)
C5 C4 C21 122.90(18)
C3 C4 C21 120.61(18)
C4 C5 C6 120.93(18)
C4 C5 H5 119.5
C6 C5 H5 119.5
C5 C6 C1 122.93(19)
C5 C6 N1 117.89(17)
C1 C6 N1 119.03(17)
C8 C7 N1 107.00(17)
C8 C7 H7 126.5
N1 C7 H7 126.5
C7 C8 N2 106.86(17)
C7 C8 H8 126.6
N2 C8 H8 126.6
N2 C9 N1 105.12(16)
N2 C9 Pd1 129.54(14)
N1 C9 Pd1 123.80(14)
N2 C9 H9 94.1
N1 C9 H9 94.1
Pd1 C9 H9 94.1
N2 C10 C11 111.55(16)
N2 C10 H10A 109.3
C11 C10 H10A 109.3
N2 C10 H10B 109.3
C11 C10 H10B 109.3
H10A C10 H10B 108.0
C12 C11 C16 118.5(2)
C12 C11 C10 121.18(19)
C16 C11 C10 120.3(2)
C11 C12 C13 120.8(2)
C11 C12 H12 119.6
C13 C12 H12 119.6
C14 C13 C12 120.5(2)
C14 C13 H13 119.7
C12 C13 H13 119.7
C13 C14 C15 119.4(2)
C13 C14 H14 120.3
C15 C14 H14 120.3
C14 C15 C16 120.6(2)
C14 C15 H15 119.7
C16 C15 H15 119.7
C15 C16 C11 120.2(2)
C15 C16 H16 119.9
C11 C16 H16 119.9
C20 C17 C2 112.80(17)
C20 C17 C18 107.57(19)
C2 C17 C18 109.26(17)
C20 C17 C19 106.32(19)
C2 C17 C19 109.70(17)
C18 C17 C19 111.17(17)
C17 C18 H18A 109.5
C17 C18 H18B 109.5
H18A C18 H18B 109.5
C17 C18 H18C 109.5
H18A C18 H18C 109.5
H18B C18 H18C 109.5
C17 C19 H19A 109.5
C17 C19 H19B 109.5
H19A C19 H19B 109.5
C17 C19 H19C 109.5
H19A C19 H19C 109.5
H19B C19 H19C 109.5
C17 C20 H20A 109.5
C17 C20 H20B 109.5
H20A C20 H20B 109.5
C17 C20 H20C 109.5
H20A C20 H20C 109.5
H20B C20 H20C 109.5
C4 C21 C24 111.49(17)
C4 C21 C22 111.40(17)
C24 C21 C22 107.50(18)
C4 C21 C23 107.97(16)
C24 C21 C23 109.80(18)
C22 C21 C23 108.65(18)
C21 C22 H22A 109.5
C21 C22 H22B 109.5
H22A C22 H22B 109.5
C21 C22 H22C 109.5
H22A C22 H22C 109.5
H22B C22 H22C 109.5
C21 C23 H23A 109.5
C21 C23 H23B 109.5
H23A C23 H23B 109.5
C21 C23 H23C 109.5
H23A C23 H23C 109.5
H23B C23 H23C 109.5
C21 C24 H24A 109.5
C21 C24 H24B 109.5
H24A C24 H24B 109.5
C21 C24 H24C 109.5
H24A C24 H24C 109.5
H24B C24 H24C 109.5
O2 C25 C30 122.24(17)
O2 C25 C26 120.91(17)
C30 C25 C26 116.80(17)
C27 C26 C25 118.49(18)
C27 C26 C41 121.27(18)
C25 C26 C41 120.24(18)
C26 C27 C28 124.44(18)
C26 C27 H27 117.8
C28 C27 H27 117.8
C29 C28 C27 116.60(18)
C29 C28 C45 122.78(18)
C27 C28 C45 120.62(18)
C28 C29 C30 120.63(18)
C28 C29 H29 119.7
C30 C29 H29 119.7
C29 C30 C25 122.84(17)
C29 C30 N3 117.92(17)
C25 C30 N3 119.19(16)
C32 C31 N3 106.83(17)
C32 C31 H31 126.6
N3 C31 H31 126.6
C31 C32 N4 106.88(16)
C31 C32 H32 126.6
N4 C32 H32 126.6
N4 C33 N3 104.78(15)
N4 C33 Pd1 131.18(14)
N3 C33 Pd1 122.51(13)
N4 C33 H33 94.0
N3 C33 H33 94.0
Pd1 C33 H33 94.0
N4 C34 C35 113.28(16)
N4 C34 H34A 108.9
C35 C34 H34A 108.9
N4 C34 H34B 108.9
C35 C34 H34B 108.9
H34A C34 H34B 107.7
C36 C35 C40 118.5(2)
C36 C35 C34 122.17(18)
C40 C35 C34 119.21(19)
C35 C36 C37 120.8(2)
C35 C36 H36 119.6
C37 C36 H36 119.6
C36 C37 C38 120.4(2)
C36 C37 H37 119.8
C38 C37 H37 119.8
C39 C38 C37 118.8(2)
C39 C38 H38 120.6
C37 C38 H38 120.6
C38 C39 C40 120.8(2)
C38 C39 H39 119.6
C40 C39 H39 119.6
C35 C40 C39 120.6(2)
C35 C40 H40 119.7
C39 C40 H40 119.7
C26 C41 C42 110.00(17)
C26 C41 C43 111.95(18)
C42 C41 C43 107.18(19)
C26 C41 C44 110.04(18)
C42 C41 C44 110.81(19)
C43 C41 C44 106.79(18)
C41 C42 H42A 109.5
C41 C42 H42B 109.5
H42A C42 H42B 109.5
C41 C42 H42C 109.5
H42A C42 H42C 109.5
H42B C42 H42C 109.5
C41 C43 H43A 109.5
C41 C43 H43B 109.5
H43A C43 H43B 109.5
C41 C43 H43C 109.5
H43A C43 H43C 109.5
H43B C43 H43C 109.5
C41 C44 H44A 109.5
C41 C44 H44B 109.5
H44A C44 H44B 109.5
C41 C44 H44C 109.5
H44A C44 H44C 109.5
H44B C44 H44C 109.5
C47 C45 C48 109.23(19)
C47 C45 C28 109.80(18)
C48 C45 C28 110.87(17)
C47 C45 C46 109.0(2)
C48 C45 C46 107.9(2)
C28 C45 C46 110.04(17)
C45 C46 H46A 109.5
C45 C46 H46B 109.5
H46A C46 H46B 109.5
C45 C46 H46C 109.5
H46A C46 H46C 109.5
H46B C46 H46C 109.5
C45 C47 H47A 109.5
C45 C47 H47B 109.5
H47A C47 H47B 109.5
C45 C47 H47C 109.5
H47A C47 H47C 109.5
H47B C47 H47C 109.5
C45 C48 H48A 109.5
C45 C48 H48B 109.5
H48A C48 H48B 109.5
C45 C48 H48C 109.5
H48A C48 H48C 109.5
H48B C48 H48C 109.5

loop_
_geom_bond_atom_site_label_1
_geom_bond_atom_site_label_2
_geom_bond_distance
Pd1 O1 2.0138(14)
Pd1 C9 2.0179(18)
Pd1 C33 2.0245(18)
Pd1 O2 2.0303(15)
O1 C1 1.335(2)
O2 C25 1.336(2)
N1 C9 1.358(2)
N1 C7 1.392(2)
N1 C6 1.430(2)
N2 C9 1.353(2)
N2 C8 1.392(2)
N2 C10 1.457(2)
N3 C33 1.356(2)
N3 C31 1.394(2)
N3 C30 1.427(2)
N4 C33 1.352(2)
N4 C32 1.386(2)
N4 C34 1.473(2)
C1 C6 1.410(3)
C1 C2 1.424(3)
C2 C3 1.388(3)
C2 C17 1.535(3)
C3 C4 1.401(3)
C3 H3 0.9500
C4 C5 1.381(3)
C4 C21 1.529(3)
C5 C6 1.395(3)
C5 H5 0.9500
C7 C8 1.342(3)
C7 H7 0.9500
C8 H8 0.9500
C9 H9 1.0000
C10 C11 1.515(3)
C10 H10A 0.9900
C10 H10B 0.9900
C11 C12 1.386(3)
C11 C16 1.397(3)
C12 C13 1.387(3)
C12 H12 0.9500
C13 C14 1.370(4)
C13 H13 0.9500
C14 C15 1.385(4)
C14 H14 0.9500
C15 C16 1.386(3)
C15 H15 0.9500
C16 H16 0.9500
C17 C20 1.533(3)
C17 C18 1.538(3)
C17 C19 1.541(3)
C18 H18A 0.9800
C18 H18B 0.9800
C18 H18C 0.9800
C19 H19A 0.9800
C19 H19B 0.9800
C19 H19C 0.9800
C20 H20A 0.9800
C20 H20B 0.9800
C20 H20C 0.9800
C21 C24 1.531(3)
C21 C22 1.534(3)
C21 C23 1.540(3)
C22 H22A 0.9800
C22 H22B 0.9800
C22 H22C 0.9800
C23 H23A 0.9800
C23 H23B 0.9800
C23 H23C 0.9800
C24 H24A 0.9800
C24 H24B 0.9800
C24 H24C 0.9800
C25 C30 1.409(3)
C25 C26 1.424(3)
C26 C27 1.392(3)
C26 C41 1.533(3)
C27 C28 1.402(3)
C27 H27 0.9500
C28 C29 1.385(3)
C28 C45 1.537(3)
C29 C30 1.395(3)
C29 H29 0.9500
C31 C32 1.339(3)
C31 H31 0.9500
C32 H32 0.9500
C33 H33 1.0000
C34 C35 1.514(3)
C34 H34A 0.9900
C34 H34B 0.9900
C35 C36 1.385(3)
C35 C40 1.386(3)
C36 C37 1.385(3)
C36 H36 0.9500
C37 C38 1.386(3)
C37 H37 0.9500
C38 C39 1.379(4)
C38 H38 0.9500
C39 C40 1.387(3)
C39 H39 0.9500
C40 H40 0.9500
C41 C42 1.536(3)
C41 C43 1.536(3)
C41 C44 1.541(3)
C42 H42A 0.9800
C42 H42B 0.9800
C42 H42C 0.9800
C43 H43A 0.9800
C43 H43B 0.9800
C43 H43C 0.9800
C44 H44A 0.9800
C44 H44B 0.9800
C44 H44C 0.9800
C45 C47 1.524(3)
C45 C48 1.528(3)
C45 C46 1.538(3)
C46 H46A 0.9800
C46 H46B 0.9800
C46 H46C 0.9800
C47 H47A 0.9800
C47 H47B 0.9800
C47 H47C 0.9800
C48 H48A 0.9800
C48 H48B 0.9800
C48 H48C 0.9800

loop_
_geom_torsion_atom_site_label_1
_geom_torsion_atom_site_label_2
_geom_torsion_atom_site_label_3
_geom_torsion_atom_site_label_4
_geom_torsion
C9 Pd1 O1 C1 -49.04(14)
C33 Pd1 O1 C1 140.51(14)
O2 Pd1 O1 C1 46.2(11)
O1 Pd1 O2 C25 41.9(11)
C9 Pd1 O2 C25 136.91(13)
C33 Pd1 O2 C25 -52.66(13)
Pd1 O1 C1 C6 43.0(2)
Pd1 O1 C1 C2 -140.21(14)
O1 C1 C2 C3 -177.19(17)
C6 C1 C2 C3 -0.2(3)
O1 C1 C2 C17 0.7(3)
C6 C1 C2 C17 177.64(17)
C1 C2 C3 C4 -0.7(3)
C17 C2 C3 C4 -178.60(19)
C2 C3 C4 C5 0.4(3)
C2 C3 C4 C21 175.93(18)
C3 C4 C5 C6 1.0(3)
C21 C4 C5 C6 -174.46(17)
C4 C5 C6 C1 -2.0(3)
C4 C5 C6 N1 173.52(17)
O1 C1 C6 C5 178.45(17)
C2 C1 C6 C5 1.6(3)
O1 C1 C6 N1 3.0(3)
C2 C1 C6 N1 -173.93(16)
C9 N1 C6 C5 153.98(18)
C7 N1 C6 C5 -33.3(3)
C9 N1 C6 C1 -30.3(3)
C7 N1 C6 C1 142.45(18)
C9 N1 C7 C8 -0.3(2)
C6 N1 C7 C8 -173.98(17)
N1 C7 C8 N2 -0.1(2)
C9 N2 C8 C7 0.6(2)
C10 N2 C8 C7 169.04(17)
C8 N2 C9 N1 -0.8(2)
C10 N2 C9 N1 -169.06(16)
C8 N2 C9 Pd1 165.21(14)
C10 N2 C9 Pd1 -3.1(3)
C7 N1 C9 N2 0.7(2)
C6 N1 C9 N2 174.28(16)
C7 N1 C9 Pd1 -166.33(13)
C6 N1 C9 Pd1 7.3(3)
O1 Pd1 C9 N2 -138.61(18)
C33 Pd1 C9 N2 -43.8(5)
O2 Pd1 C9 N2 44.17(18)
O1 Pd1 C9 N1 25.03(15)
C33 Pd1 C9 N1 119.8(4)
O2 Pd1 C9 N1 -152.20(15)
C9 N2 C10 C11 98.9(2)
C8 N2 C10 C11 -67.9(2)
N2 C10 C11 C12 129.7(2)
N2 C10 C11 C16 -50.7(3)
C16 C11 C12 C13 -1.7(3)
C10 C11 C12 C13 177.94(19)
C11 C12 C13 C14 1.7(3)
C12 C13 C14 C15 -0.4(4)
C13 C14 C15 C16 -0.9(4)
C14 C15 C16 C11 0.9(4)
C12 C11 C16 C15 0.4(3)
C10 C11 C16 C15 -179.3(2)
C3 C2 C17 C20 -1.9(3)
C1 C2 C17 C20 -179.70(19)
C3 C2 C17 C18 -121.5(2)
C1 C2 C17 C18 60.7(2)
C3 C2 C17 C19 116.4(2)
C1 C2 C17 C19 -61.4(2)
C5 C4 C21 C24 -26.6(3)
C3 C4 C21 C24 158.11(19)
C5 C4 C21 C22 -146.70(19)
C3 C4 C21 C22 38.0(2)
C5 C4 C21 C23 94.1(2)
C3 C4 C21 C23 -81.2(2)
Pd1 O2 C25 C30 44.3(2)
Pd1 O2 C25 C26 -138.37(16)
O2 C25 C26 C27 179.21(18)
C30 C25 C26 C27 -3.3(3)
O2 C25 C26 C41 -1.0(3)
C30 C25 C26 C41 176.46(18)
C25 C26 C27 C28 -0.6(3)
C41 C26 C27 C28 179.6(2)
C26 C27 C28 C29 3.0(3)
C26 C27 C28 C45 -176.5(2)
C27 C28 C29 C30 -1.3(3)
C45 C28 C29 C30 178.17(19)
C28 C29 C30 C25 -2.7(3)
C28 C29 C30 N3 174.69(18)
O2 C25 C30 C29 -177.51(18)
C26 C25 C30 C29 5.0(3)
O2 C25 C30 N3 5.1(3)
C26 C25 C30 N3 -172.36(17)
C33 N3 C30 C29 149.17(19)
C31 N3 C30 C29 -39.2(3)
C33 N3 C30 C25 -33.3(3)
C31 N3 C30 C25 138.26(19)
C33 N3 C31 C32 -0.8(2)
C30 N3 C31 C32 -173.42(18)
N3 C31 C32 N4 -0.1(2)
C33 N4 C32 C31 0.9(2)
C34 N4 C32 C31 170.98(18)
C32 N4 C33 N3 -1.4(2)
C34 N4 C33 N3 -171.33(18)
C32 N4 C33 Pd1 164.41(15)
C34 N4 C33 Pd1 -5.5(3)
C31 N3 C33 N4 1.3(2)
C30 N3 C33 N4 173.90(17)
C31 N3 C33 Pd1 -166.03(14)
C30 N3 C33 Pd1 6.5(3)
O1 Pd1 C33 N4 47.29(19)
C9 Pd1 C33 N4 -46.7(5)
O2 Pd1 C33 N4 -135.50(19)
O1 Pd1 C33 N3 -149.05(16)
C9 Pd1 C33 N3 117.0(4)
O2 Pd1 C33 N3 28.17(16)
C33 N4 C34 C35 -137.24(19)
C32 N4 C34 C35 54.1(3)
N4 C34 C35 C36 29.8(3)
N4 C34 C35 C40 -153.78(19)
C40 C35 C36 C37 -1.5(3)
C34 C35 C36 C37 174.9(2)
C35 C36 C37 C38 -0.3(3)
C36 C37 C38 C39 1.8(4)
C37 C38 C39 C40 -1.5(4)
C36 C35 C40 C39 1.8(3)
C34 C35 C40 C39 -174.8(2)
C38 C39 C40 C35 -0.3(4)
C27 C26 C41 C42 117.3(2)
C25 C26 C41 C42 -62.4(2)
C27 C26 C41 C43 -1.7(3)
C25 C26 C41 C43 178.5(2)
C27 C26 C41 C44 -120.3(2)
C25 C26 C41 C44 60.0(3)
C29 C28 C45 C47 111.2(2)
C27 C28 C45 C47 -69.4(3)
C29 C28 C45 C48 -9.6(3)
C27 C28 C45 C48 169.9(2)
C29 C28 C45 C46 -128.9(2)
C27 C28 C45 C46 50.6(3)
